data_1570715
loop_
_publ_author_name
'Riedel, Sophie'
'Gerwig, Maik'
'Gerlach, Daniela'
'Brendler, Erica'
'Gericke, Robert'
'Kroke, Edwin'
'Wagler, J\"org'

_publ_section_title
;
 The Hexacoordinate Si Complex SiCl4(4-Azidopyridine)2---Crystallographic
 Characterization of Two Conformers and Probing the Influence of
 SiCl4-Complexation on a Click Reaction with Phenylacetylene
;
_journal_issue 12
_journal_name_full Inorganics
_journal_page_first 473
_journal_paper_doi 10.3390/inorganics11120473
_journal_volume 11
_journal_year 2023
_chemical_formula_moiety 'C13 H10 N4'
_chemical_formula_sum 'C13 H10 N4'
_chemical_formula_weight 222.25
_space_group_crystal_system monoclinic
_space_group_IT_number 14
_space_group_name_Hall '-P 2yn'
_space_group_name_H-M_alt 'P 1 21/n 1'
_atom_sites_solution_hydrogens geom
_atom_sites_solution_primary ShelXT
_audit_creation_method SHELXL-2018/3
_cell_angle_alpha 90
_cell_angle_beta 99.034(3)
_cell_angle_gamma 90
_cell_formula_units_Z 4
_cell_length_a 9.1259(3)
_cell_length_b 11.9037(3)
_cell_length_c 9.7351(4)
_cell_measurement_reflns_used 27201
_cell_measurement_temperature 180(2)
_cell_measurement_theta_max 28.44
_cell_measurement_theta_min 1.71
_cell_volume 1044.42(6)
_computing_structure_refinement 'SHELXL-2018/3 (Sheldrick, 2018)'
_diffrn_ambient_temperature 180(2)
_diffrn_measured_fraction_theta_full 0.999
_diffrn_measured_fraction_theta_max 1.000
_diffrn_measurement_device_type 'Stoe IPDS 2'
_diffrn_measurement_method 'omega scans'
_diffrn_radiation_type MoK\a
_diffrn_radiation_wavelength 0.71073
_diffrn_reflns_av_R_equivalents 0.0400
_diffrn_reflns_av_unetI/netI 0.0141
_diffrn_reflns_Laue_measured_fraction_full 0.999
_diffrn_reflns_Laue_measured_fraction_max 1.000
_diffrn_reflns_limit_h_max 12
_diffrn_reflns_limit_h_min -12
_diffrn_reflns_limit_k_max 15
_diffrn_reflns_limit_k_min -14
_diffrn_reflns_limit_l_max 12
_diffrn_reflns_limit_l_min -12
_diffrn_reflns_number 21427
_diffrn_reflns_point_group_measured_fraction_full 0.999
_diffrn_reflns_point_group_measured_fraction_max 1.000
_diffrn_reflns_theta_full 25.242
_diffrn_reflns_theta_max 27.989
_diffrn_reflns_theta_min 2.723
_exptl_absorpt_coefficient_mu 0.090
_exptl_absorpt_correction_type none
_exptl_crystal_colour colorless
_exptl_crystal_density_diffrn 1.413
_exptl_crystal_description piece
_exptl_crystal_F_000 464
_exptl_crystal_size_max 0.600
_exptl_crystal_size_mid 0.350
_exptl_crystal_size_min 0.300
_refine_diff_density_max 0.269
_refine_diff_density_min -0.192
_refine_diff_density_rms 0.040
_refine_ls_extinction_coef 0.009(2)
_refine_ls_extinction_expression Fc^*^=kFc[1+0.001xFc^2^\l^3^/sin(2\q)]^-1/4^
_refine_ls_extinction_method 'SHELXL-2018/3 (Sheldrick 2018)'
_refine_ls_goodness_of_fit_ref 1.075
_refine_ls_hydrogen_treatment constr
_refine_ls_matrix_type full
_refine_ls_number_parameters 155
_refine_ls_number_reflns 2508
_refine_ls_number_restraints 0
_refine_ls_restrained_S_all 1.075
_refine_ls_R_factor_all 0.0421
_refine_ls_R_factor_gt 0.0374
_refine_ls_shift/su_max 0.000
_refine_ls_shift/su_mean 0.000
_refine_ls_structure_factor_coef Fsqd
_refine_ls_weighting_details 'w=1/[\s^2^(Fo^2^)+(0.0379P)^2^+0.4485P] where P=(Fo^2^+2Fc^2^)/3'
_refine_ls_weighting_scheme calc
_refine_ls_wR_factor_gt 0.0897
_refine_ls_wR_factor_ref 0.0922
_reflns_Friedel_coverage 0.000
_reflns_number_gt 2271
_reflns_number_total 2508
_reflns_threshold_expression 'I > 2\s(I)'
_cod_data_source_file all-in-one.cif
_cod_data_source_block compound-1,5-3
_cod_original_sg_symbol_H-M 'P 21/n'
_cod_database_code 1570715
_shelx_shelxl_version_number 2018/3
_shelx_space_group_comment
;
The symmetry employed for this shelxl refinement is uniquely defined
by the following loop, which should always be used as a source of
symmetry information in preference to the above space-group names.
They are only intended as comments.
;
_shelx_estimated_absorpt_t_min 0.948
_shelx_estimated_absorpt_t_max 0.974

loop_
_space_group_symop_operation_xyz
'x, y, z'
'-x+1/2, y+1/2, -z+1/2'
'-x, -y, -z'
'x-1/2, -y-1/2, z-1/2'

loop_
_atom_site_label
_atom_site_type_symbol
_atom_site_fract_x
_atom_site_fract_y
_atom_site_fract_z
_atom_site_U_iso_or_equiv
_atom_site_adp_type
_atom_site_occupancy
_atom_site_site_symmetry_order
_atom_site_calc_flag
_atom_site_refinement_flags_posn
_atom_site_refinement_flags_adp
_atom_site_refinement_flags_occupancy
_atom_site_disorder_assembly
_atom_site_disorder_group
N1 N 0.47748(10) 0.32886(8) 0.40655(9) 0.0180(2) Uani 1 1 d . . . . .
N2 N 0.36486(10) 0.39133(9) 0.33700(10) 0.0234(2) Uani 1 1 d . . . . .
N3 N 0.42527(11) 0.48057(9) 0.29076(11) 0.0259(2) Uani 1 1 d . . . . .
N4 N 0.37171(11) 0.04427(8) 0.62716(11) 0.0235(2) Uani 1 1 d . . . . .
C1 C 0.57453(13) 0.47547(10) 0.32980(12) 0.0232(2) Uani 1 1 d . . . . .
H1 H 0.643249 0.530348 0.308746 0.028 Uiso 1 1 calc R U . . .
C2 C 0.61099(12) 0.37901(9) 0.40428(11) 0.0180(2) Uani 1 1 d . . . . .
C3 C 0.31668(12) 0.05909(10) 0.49260(12) 0.0226(2) Uani 1 1 d . . . . .
H3 H 0.251911 0.003158 0.447707 0.027 Uiso 1 1 calc R U . . .
C4 C 0.34818(12) 0.15065(9) 0.41485(11) 0.0201(2) Uani 1 1 d . . . . .
H4 H 0.305887 0.157853 0.319678 0.024 Uiso 1 1 calc R U . . .
C5 C 0.44341(11) 0.23141(9) 0.48048(11) 0.0173(2) Uani 1 1 d . . . . .
C6 C 0.50261(12) 0.21890(10) 0.61961(11) 0.0212(2) Uani 1 1 d . . . . .
H6 H 0.567729 0.273597 0.666830 0.025 Uiso 1 1 calc R U . . .
C7 C 0.46347(13) 0.12377(10) 0.68747(12) 0.0232(2) Uani 1 1 d . . . . .
H7 H 0.504371 0.114473 0.782710 0.028 Uiso 1 1 calc R U . . .
C8 C 0.75625(11) 0.33219(9) 0.46360(11) 0.0171(2) Uani 1 1 d . . . . .
C9 C 0.85877(12) 0.40095(9) 0.54498(11) 0.0196(2) Uani 1 1 d . . . . .
H9 H 0.832636 0.475859 0.564554 0.024 Uiso 1 1 calc R U . . .
C10 C 0.99913(12) 0.36037(10) 0.59763(11) 0.0221(2) Uani 1 1 d . . . . .
H10 H 1.068357 0.407321 0.653855 0.026 Uiso 1 1 calc R U . . .
C11 C 1.03826(12) 0.25164(10) 0.56831(12) 0.0231(2) Uani 1 1 d . . . . .
H11 H 1.134492 0.224118 0.603763 0.028 Uiso 1 1 calc R U . . .
C12 C 0.93651(13) 0.18287(10) 0.48692(12) 0.0241(2) Uani 1 1 d . . . . .
H12 H 0.963604 0.108385 0.466446 0.029 Uiso 1 1 calc R U . . .
C13 C 0.79554(12) 0.22230(9) 0.43535(12) 0.0214(2) Uani 1 1 d . . . . .
H13 H 0.725869 0.174550 0.380893 0.026 Uiso 1 1 calc R U . . .

loop_
_atom_site_aniso_label
_atom_site_aniso_U_11
_atom_site_aniso_U_22
_atom_site_aniso_U_33
_atom_site_aniso_U_23
_atom_site_aniso_U_13
_atom_site_aniso_U_12
N1 0.0154(4) 0.0198(4) 0.0179(4) 0.0012(3) -0.0004(3) 0.0011(3)
N2 0.0194(5) 0.0263(5) 0.0226(5) 0.0036(4) -0.0023(4) 0.0050(4)
N3 0.0257(5) 0.0249(5) 0.0256(5) 0.0053(4) -0.0001(4) 0.0039(4)
N4 0.0215(5) 0.0224(5) 0.0271(5) 0.0026(4) 0.0050(4) 0.0001(4)
C1 0.0235(5) 0.0217(5) 0.0236(5) 0.0043(4) 0.0014(4) 0.0010(4)
C2 0.0180(5) 0.0183(5) 0.0175(5) -0.0005(4) 0.0018(4) -0.0008(4)
C3 0.0183(5) 0.0220(5) 0.0274(6) -0.0029(4) 0.0033(4) -0.0020(4)
C4 0.0164(5) 0.0244(5) 0.0186(5) -0.0027(4) 0.0000(4) 0.0004(4)
C5 0.0143(4) 0.0194(5) 0.0184(5) 0.0001(4) 0.0029(4) 0.0014(4)
C6 0.0203(5) 0.0235(5) 0.0187(5) -0.0010(4) -0.0002(4) -0.0026(4)
C7 0.0237(5) 0.0265(6) 0.0190(5) 0.0026(4) 0.0013(4) 0.0005(4)
C8 0.0157(5) 0.0185(5) 0.0169(5) 0.0023(4) 0.0026(4) -0.0006(4)
C9 0.0198(5) 0.0182(5) 0.0207(5) -0.0008(4) 0.0029(4) -0.0004(4)
C10 0.0182(5) 0.0265(6) 0.0208(5) -0.0010(4) 0.0011(4) -0.0024(4)
C11 0.0177(5) 0.0278(6) 0.0236(5) 0.0047(4) 0.0022(4) 0.0043(4)
C12 0.0245(6) 0.0197(5) 0.0283(6) 0.0013(4) 0.0044(4) 0.0042(4)
C13 0.0211(5) 0.0186(5) 0.0239(5) -0.0009(4) 0.0014(4) -0.0020(4)

loop_
_atom_type_symbol
_atom_type_description
_atom_type_scat_dispersion_real
_atom_type_scat_dispersion_imag
_atom_type_scat_source
C C 0.0033 0.0016 'International Tables Vol C Tables 4.2.6.8 and 6.1.1.4'
H H 0.0000 0.0000 'International Tables Vol C Tables 4.2.6.8 and 6.1.1.4'
N N 0.0061 0.0033 'International Tables Vol C Tables 4.2.6.8 and 6.1.1.4'

loop_
_geom_angle_atom_site_label_1
_geom_angle_atom_site_label_2
_geom_angle_atom_site_label_3
_geom_angle
_geom_angle_site_symmetry_1
_geom_angle_site_symmetry_3
_geom_angle_publ_flag
N2 N1 C2 111.15(9) . . ?
N2 N1 C5 119.27(9) . . ?
C2 N1 C5 129.24(9) . . ?
N3 N2 N1 106.79(9) . . ?
N2 N3 C1 109.02(9) . . ?
C7 N4 C3 116.70(10) . . ?
N3 C1 C2 109.59(10) . . ?
N3 C1 H1 125.2 . . ?
C2 C1 H1 125.2 . . ?
N1 C2 C1 103.45(9) . . ?
N1 C2 C8 125.60(9) . . ?
C1 C2 C8 130.87(10) . . ?
N4 C3 C4 124.13(10) . . ?
N4 C3 H3 117.9 . . ?
C4 C3 H3 117.9 . . ?
C3 C4 C5 117.68(10) . . ?
C3 C4 H4 121.2 . . ?
C5 C4 H4 121.2 . . ?
C4 C5 C6 119.82(10) . . ?
C4 C5 N1 120.23(9) . . ?
C6 C5 N1 119.92(10) . . ?
C5 C6 C7 117.63(10) . . ?
C5 C6 H6 121.2 . . ?
C7 C6 H6 121.2 . . ?
N4 C7 C6 124.03(10) . . ?
N4 C7 H7 118.0 . . ?
C6 C7 H7 118.0 . . ?
C9 C8 C13 119.52(10) . . ?
C9 C8 C2 118.97(10) . . ?
C13 C8 C2 121.46(9) . . ?
C10 C9 C8 120.23(10) . . ?
C10 C9 H9 119.9 . . ?
C8 C9 H9 119.9 . . ?
C11 C10 C9 120.11(10) . . ?
C11 C10 H10 119.9 . . ?
C9 C10 H10 119.9 . . ?
C10 C11 C12 119.85(10) . . ?
C10 C11 H11 120.1 . . ?
C12 C11 H11 120.1 . . ?
C13 C12 C11 120.40(11) . . ?
C13 C12 H12 119.8 . . ?
C11 C12 H12 119.8 . . ?
C12 C13 C8 119.89(10) . . ?
C12 C13 H13 120.1 . . ?
C8 C13 H13 120.1 . . ?

loop_
_geom_bond_atom_site_label_1
_geom_bond_atom_site_label_2
_geom_bond_distance
_geom_bond_site_symmetry_2
_geom_bond_publ_flag
N1 N2 1.3599(12) . ?
N1 C2 1.3601(13) . ?
N1 C5 1.4250(14) . ?
N2 N3 1.3088(14) . ?
N3 C1 1.3567(15) . ?
N4 C7 1.3368(15) . ?
N4 C3 1.3389(15) . ?
C1 C2 1.3708(15) . ?
C1 H1 0.9500 . ?
C2 C8 1.4701(14) . ?
C3 C4 1.3827(16) . ?
C3 H3 0.9500 . ?
C4 C5 1.3831(15) . ?
C4 H4 0.9500 . ?
C5 C6 1.3852(15) . ?
C6 C7 1.3859(16) . ?
C6 H6 0.9500 . ?
C7 H7 0.9500 . ?
C8 C9 1.3929(14) . ?
C8 C13 1.3951(15) . ?
C9 C10 1.3894(15) . ?
C9 H9 0.9500 . ?
C10 C11 1.3843(16) . ?
C10 H10 0.9500 . ?
C11 C12 1.3889(17) . ?
C11 H11 0.9500 . ?
C12 C13 1.3873(16) . ?
C12 H12 0.9500 . ?
C13 H13 0.9500 . ?

loop_
_geom_torsion_atom_site_label_1
_geom_torsion_atom_site_label_2
_geom_torsion_atom_site_label_3
_geom_torsion_atom_site_label_4
_geom_torsion
_geom_torsion_site_symmetry_1
_geom_torsion_site_symmetry_2
_geom_torsion_site_symmetry_3
_geom_torsion_site_symmetry_4
_geom_torsion_publ_flag
C2 N1 N2 N3 -0.07(12) . . . . ?
C5 N1 N2 N3 173.82(9) . . . . ?
N1 N2 N3 C1 0.10(12) . . . . ?
N2 N3 C1 C2 -0.09(14) . . . . ?
N2 N1 C2 C1 0.01(12) . . . . ?
C5 N1 C2 C1 -173.10(10) . . . . ?
N2 N1 C2 C8 -177.01(10) . . . . ?
C5 N1 C2 C8 9.87(17) . . . . ?
N3 C1 C2 N1 0.05(13) . . . . ?
N3 C1 C2 C8 176.84(11) . . . . ?
C7 N4 C3 C4 -0.52(17) . . . . ?
N4 C3 C4 C5 0.47(17) . . . . ?
C3 C4 C5 C6 -0.40(16) . . . . ?
C3 C4 C5 N1 -178.63(9) . . . . ?
N2 N1 C5 C4 51.71(14) . . . . ?
C2 N1 C5 C4 -135.65(12) . . . . ?
N2 N1 C5 C6 -126.53(11) . . . . ?
C2 N1 C5 C6 46.11(16) . . . . ?
C4 C5 C6 C7 0.40(16) . . . . ?
N1 C5 C6 C7 178.65(10) . . . . ?
C3 N4 C7 C6 0.53(17) . . . . ?
C5 C6 C7 N4 -0.48(18) . . . . ?
N1 C2 C8 C9 -133.55(11) . . . . ?
C1 C2 C8 C9 50.28(17) . . . . ?
N1 C2 C8 C13 49.17(16) . . . . ?
C1 C2 C8 C13 -127.01(13) . . . . ?
C13 C8 C9 C10 0.00(16) . . . . ?
C2 C8 C9 C10 -177.34(10) . . . . ?
C8 C9 C10 C11 0.62(16) . . . . ?
C9 C10 C11 C12 -0.47(17) . . . . ?
C10 C11 C12 C13 -0.32(18) . . . . ?
C11 C12 C13 C8 0.94(17) . . . . ?
C9 C8 C13 C12 -0.78(16) . . . . ?
C2 C8 C13 C12 176.49(10) . . . . ?
